data_2013802
loop_
_publ_author_name
'Glidewell, Christopher'
'Low, John N.'
'Skakle, Janet M. S.'
'Wardell, James L.'

_publ_section_title
;
 A three-dimensional hydrogen-bonded framework in
 <i>N</i>-(3-nitrophenyl)phthalimide, and hydrogen-bonded chains of
 rings in <i>N</i>-(3,5-dinitrophenyl)phthalimide, linked into sheets
 by dipolar interactions
;
_journal_issue 1
_journal_name_full 'Acta Crystallographica Section C'
_journal_page_first o24
_journal_page_last o27
_journal_paper_doi 10.1107/S0108270103026052
_journal_volume 60
_journal_year 2004
_chemical_formula_iupac 'C14 H8 N2 O4'
_chemical_formula_moiety 'C14 H8 N2 O4'
_chemical_formula_sum 'C14 H8 N2 O4'
_chemical_formula_weight 268.22
_chemical_name_systematic
;
N-(3-Nitrophenyl)phthalimide
;
_space_group_IT_number 7
_symmetry_cell_setting monoclinic
_symmetry_space_group_name_Hall 'P -2yac'
_symmetry_space_group_name_H-M 'P 1 n 1'
_atom_sites_solution_hydrogens geom
_atom_sites_solution_primary direct
_atom_sites_solution_secondary difmap
_cell_angle_alpha 90
_cell_angle_beta 95.208(3)
_cell_angle_gamma 90
_cell_formula_units_Z 2
_cell_length_a 6.6650(5)
_cell_length_b 3.6962(3)
_cell_length_c 23.639(2)
_cell_measurement_reflns_used 1286
_cell_measurement_temperature 120(2)
_cell_measurement_theta_max 27.40
_cell_measurement_theta_min 3.11
_cell_volume 579.95(8)
_computing_cell_refinement 'DENZO--SMN (Otwinowski & Minor, 1997)'
_computing_data_collection 'KappaCCD Server Software (Nonius, 1997)'
_computing_data_reduction DENZO--SMN
_computing_molecular_graphics ' PLATON (Spek, 2003)'
_computing_publication_material 'SHELXL97 and PRPKAPPA (Ferguson, 1999)'
_computing_structure_refinement 'SHELXL97 (Sheldrick, 1997)'
_computing_structure_solution 'SHELXS97 (Sheldrick, 1997)'
_diffrn_ambient_temperature 120(2)
_diffrn_measured_fraction_theta_full 0.997
_diffrn_measured_fraction_theta_max 0.978
_diffrn_measurement_device_type 'Nonius KappaCCD'
_diffrn_measurement_method '\f scans, and \w scans with \k offsets'
_diffrn_radiation_monochromator graphite
_diffrn_radiation_source 'rotating anode'
_diffrn_radiation_type 'Mo K\a'
_diffrn_radiation_wavelength 0.71073
_diffrn_reflns_av_R_equivalents 0.0956
_diffrn_reflns_av_sigmaI/netI 0.0973
_diffrn_reflns_limit_h_max 8
_diffrn_reflns_limit_h_min -8
_diffrn_reflns_limit_k_max 4
_diffrn_reflns_limit_k_min -4
_diffrn_reflns_limit_l_max 30
_diffrn_reflns_limit_l_min -30
_diffrn_reflns_number 4904
_diffrn_reflns_theta_full 26.50
_diffrn_reflns_theta_max 27.40
_diffrn_reflns_theta_min 3.11
_diffrn_standards_decay_% negligible
_exptl_absorpt_coefficient_mu 0.116
_exptl_absorpt_correction_T_max 0.997
_exptl_absorpt_correction_T_min 0.972
_exptl_absorpt_correction_type multi-scan
_exptl_absorpt_process_details '(DENZO--SMN; Otwinowski & Minor, 1997)'
_exptl_crystal_colour colourless
_exptl_crystal_density_diffrn 1.536
_exptl_crystal_density_method 'not measured'
_exptl_crystal_description plate
_exptl_crystal_F_000 276
_exptl_crystal_size_max 0.20
_exptl_crystal_size_mid 0.10
_exptl_crystal_size_min 0.03
_refine_diff_density_max 0.27
_refine_diff_density_min -0.31
_refine_ls_extinction_method none
_refine_ls_goodness_of_fit_ref 0.875
_refine_ls_hydrogen_treatment constr
_refine_ls_matrix_type full
_refine_ls_number_parameters 181
_refine_ls_number_reflns 1286
_refine_ls_number_restraints 2
_refine_ls_restrained_S_all 0.874
_refine_ls_R_factor_all 0.0878
_refine_ls_R_factor_gt 0.0479
_refine_ls_shift/su_max 0.000
_refine_ls_shift/su_mean 0.000
_refine_ls_structure_factor_coef Fsqd
_refine_ls_weighting_details 'w=1/[\s^2^(Fo^2^)+(0.0687P)^2^] where P=(Fo^2^+2Fc^2^)/3'
_refine_ls_weighting_scheme calc
_refine_ls_wR_factor_gt 0.0986
_refine_ls_wR_factor_ref 0.1162
_reflns_number_gt 871
_reflns_number_total 1286
_reflns_threshold_expression I>2\s(I)
_cod_data_source_file gg1199.cif
_cod_data_source_block I
_cod_depositor_comments
;
The following automatic conversions were performed:

'_exptl_absorpt_correction_type' value 'Multi-scan' changed to
'multi-scan' according to
/home/saulius/struct/CIF-dictionaries/cif_core.dic dictionary named
'cif_core.dic' version 2.4.1 from 2010-06-29.

Automatic conversion script
Id: cif_fix_values 1715 2011-07-08 13:25:40Z adriana 
;
_cod_original_sg_symbol_H-M 'P n'
_cod_database_code 2013802
_cod_database_fobs_code 2013802

loop_
_symmetry_equiv_pos_as_xyz
'x, y, z'
'x+1/2, -y, z+1/2'

loop_
_atom_site_label
_atom_site_fract_x
_atom_site_fract_y
_atom_site_fract_z
_atom_site_U_iso_or_equiv
_atom_site_adp_type
_atom_site_calc_flag
_atom_site_refinement_flags
_atom_site_occupancy
_atom_site_disorder_assembly
_atom_site_disorder_group
_atom_site_type_symbol
N1 0.7445(5) 0.8585(9) 0.20877(15) 0.0279(8) Uani d . 1 . . N
C1 0.5599(6) 1.0114(11) 0.22174(19) 0.0266(10) Uani d . 1 . . C
O1 0.4373(4) 1.1439(8) 0.18681(12) 0.0306(7) Uani d . 1 . . O
C2 0.8600(6) 0.7387(11) 0.25848(19) 0.0290(10) Uani d . 1 . . C
O2 1.0213(4) 0.5878(8) 0.25924(13) 0.0359(7) Uani d . 1 . . O
C3 0.5602(6) 0.9848(11) 0.28435(19) 0.0283(10) Uani d . 1 . . C
C4 0.4130(6) 1.0903(11) 0.3188(2) 0.0297(10) Uani d . 1 . . C
C5 0.4544(7) 1.0324(11) 0.3768(2) 0.0358(11) Uani d . 1 . . C
C6 0.6376(7) 0.8856(12) 0.3991(2) 0.0365(11) Uani d . 1 . . C
C7 0.7843(6) 0.7810(11) 0.36369(19) 0.0327(10) Uani d . 1 . . C
C8 0.7405(6) 0.8316(10) 0.30614(18) 0.0270(9) Uani d . 1 . . C
C11 0.8064(6) 0.8257(11) 0.15264(17) 0.0288(10) Uani d . 1 . . C
C12 0.6746(6) 0.6874(10) 0.10976(18) 0.0255(9) Uani d . 1 . . C
C13 0.7409(6) 0.6553(10) 0.05634(19) 0.0281(10) Uani d . 1 . . C
C14 0.9339(6) 0.7516(12) 0.0448(2) 0.0303(10) Uani d . 1 . . C
C15 1.0634(6) 0.8910(12) 0.08854(18) 0.0312(10) Uani d . 1 . . C
C16 1.0007(6) 0.9310(11) 0.14216(19) 0.0287(10) Uani d . 1 . . C
N13 0.6026(5) 0.5020(10) 0.01052(16) 0.0325(9) Uani d . 1 . . N
O131 0.4289(4) 0.4367(11) 0.02037(13) 0.0487(9) Uani d . 1 . . O
O132 0.6673(5) 0.4450(11) -0.03559(14) 0.0500(9) Uani d . 1 . . O
H4 0.2901 1.1969 0.3035 0.036 Uiso calc R 1 . . H
H5 0.3559 1.0941 0.4018 0.043 Uiso calc R 1 . . H
H6 0.6631 0.8562 0.4390 0.044 Uiso calc R 1 . . H
H7 0.9088 0.6794 0.3787 0.039 Uiso calc R 1 . . H
H12 0.5421 0.6163 0.1168 0.031 Uiso calc R 1 . . H
H14 0.9764 0.7226 0.0078 0.036 Uiso calc R 1 . . H
H15 1.1963 0.9595 0.0815 0.037 Uiso calc R 1 . . H
H16 1.0894 1.0300 0.1719 0.034 Uiso calc R 1 . . H

loop_
_atom_site_aniso_label
_atom_site_aniso_U_11
_atom_site_aniso_U_22
_atom_site_aniso_U_33
_atom_site_aniso_U_12
_atom_site_aniso_U_13
_atom_site_aniso_U_23
N1 0.0226(18) 0.0291(19) 0.031(2) 0.0000(15) -0.0009(15) -0.0009(16)
C1 0.022(2) 0.0186(19) 0.039(3) -0.0068(18) 0.0041(19) 0.0017(17)
O1 0.0208(14) 0.0365(17) 0.0340(17) 0.0013(13) -0.0009(13) 0.0025(14)
C2 0.026(2) 0.023(2) 0.038(3) -0.0040(19) 0.0001(18) -0.0035(19)
O2 0.0290(17) 0.0361(16) 0.0418(19) 0.0078(14) -0.0015(13) -0.0009(15)
C3 0.026(2) 0.023(2) 0.036(2) -0.0039(18) 0.0007(18) 0.0017(17)
C4 0.027(2) 0.023(2) 0.038(3) 0.0013(18) -0.0022(19) 0.0004(19)
C5 0.035(3) 0.035(2) 0.037(3) -0.002(2) 0.005(2) -0.001(2)
C6 0.041(2) 0.036(2) 0.032(3) 0.001(2) -0.001(2) 0.002(2)
C7 0.033(2) 0.027(2) 0.037(3) 0.003(2) -0.002(2) 0.0003(19)
C8 0.025(2) 0.0208(19) 0.034(2) -0.0052(18) -0.0005(18) 0.0005(18)
C11 0.027(2) 0.029(2) 0.029(3) 0.0054(19) -0.0028(18) 0.0016(18)
C12 0.0183(18) 0.0214(19) 0.037(3) 0.0011(17) 0.0016(17) 0.0048(17)
C13 0.029(2) 0.024(2) 0.030(2) -0.0037(18) -0.0030(19) -0.0008(18)
C14 0.026(2) 0.033(2) 0.033(3) 0.0007(19) 0.0044(18) 0.0035(19)
C15 0.0204(19) 0.033(2) 0.041(3) -0.0007(18) 0.0064(19) 0.0023(19)
C16 0.023(2) 0.025(2) 0.038(3) 0.0017(18) -0.0011(19) -0.0022(18)
N13 0.032(2) 0.035(2) 0.030(2) -0.0021(17) 0.0000(16) 0.0010(16)
O131 0.0306(18) 0.076(3) 0.039(2) -0.0156(17) 0.0007(15) -0.0113(16)
O132 0.0463(19) 0.073(2) 0.031(2) -0.0117(18) 0.0042(16) -0.0090(17)

loop_
_atom_type_symbol
_atom_type_description
_atom_type_scat_dispersion_real
_atom_type_scat_dispersion_imag
_atom_type_scat_source
C C 0.0033 0.0016 'International Tables Vol C Tables 4.2.6.8 and 6.1.1.4'
H H 0.0000 0.0000 'International Tables Vol C Tables 4.2.6.8 and 6.1.1.4'
N N 0.0061 0.0033 'International Tables Vol C Tables 4.2.6.8 and 6.1.1.4'
O O 0.0106 0.0060 'International Tables Vol C Tables 4.2.6.8 and 6.1.1.4'

loop_
_geom_angle_atom_site_label_1
_geom_angle_atom_site_label_2
_geom_angle_atom_site_label_3
_geom_angle
_geom_angle_publ_flag
C1 N1 C2 111.3(3) no
C1 N1 C11 124.5(3) no
C2 N1 C11 124.2(3) no
O1 C1 N1 124.1(4) no
O1 C1 C3 130.3(4) no
N1 C1 C3 105.5(3) no
O2 C2 N1 124.9(4) no
O2 C2 C8 129.5(4) no
N1 C2 C8 105.7(3) no
C8 C3 C4 122.2(4) no
C8 C3 C1 108.7(4) no
C4 C3 C1 129.1(4) no
C3 C4 C5 116.6(4) no
C3 C4 H4 121.7 no
C5 C4 H4 121.7 no
C4 C5 C6 121.4(4) no
C4 C5 H5 119.3 no
C6 C5 H5 119.3 no
C5 C6 C7 121.2(4) no
C5 C6 H6 119.4 no
C7 C6 H6 119.4 no
C8 C7 C6 117.2(4) no
C8 C7 H7 121.4 no
C6 C7 H7 121.4 no
C7 C8 C3 121.4(4) no
C7 C8 C2 129.8(4) no
C3 C8 C2 108.7(4) no
C12 C11 C16 120.8(4) no
C12 C11 N1 119.7(4) no
C16 C11 N1 119.4(4) no
C11 C12 C13 118.0(4) no
C11 C12 H12 121.0 no
C13 C12 H12 121.0 no
C12 C13 C14 122.5(4) no
C12 C13 N13 118.4(4) no
C14 C13 N13 119.0(4) no
C15 C14 C13 118.4(4) no
C15 C14 H14 120.8 no
C13 C14 H14 120.8 no
C16 C15 C14 120.4(4) no
C16 C15 H15 119.8 no
C14 C15 H15 119.8 no
C15 C16 C11 119.8(4) no
C15 C16 H16 120.1 no
C11 C16 H16 120.1 no
O131 N13 O132 123.3(4) no
O131 N13 C13 118.4(4) no
O132 N13 C13 118.3(3) no

loop_
_geom_bond_atom_site_label_1
_geom_bond_atom_site_label_2
_geom_bond_site_symmetry_2
_geom_bond_distance
_geom_bond_publ_flag
N1 C1 . 1.413(5) no
N1 C2 . 1.416(5) no
N1 C11 . 1.430(5) no
C1 O1 . 1.211(5) no
C1 C3 . 1.483(6) no
C2 O2 . 1.210(5) no
C2 C8 . 1.478(6) no
C3 C8 . 1.385(6) no
C3 C4 . 1.386(6) no
C4 C5 . 1.391(7) no
C4 H4 . 0.95 no
C5 C6 . 1.395(6) no
C5 H5 . 0.95 no
C6 C7 . 1.398(6) no
C6 H6 . 0.95 no
C7 C8 . 1.378(6) no
C7 H7 . 0.95 no
C11 C12 . 1.378(5) no
C11 C16 . 1.396(6) no
C12 C13 . 1.380(6) no
C12 H12 . 0.95 no
C13 C14 . 1.385(6) no
C13 N13 . 1.471(5) no
C14 C15 . 1.385(6) no
C14 H14 . 0.95 no
C15 C16 . 1.378(6) no
C15 H15 . 0.95 no
C16 H16 . 0.95 no
N13 O131 . 1.226(4) no
N13 O132 . 1.226(5) no

loop_
_geom_hbond_atom_site_label_D
_geom_hbond_atom_site_label_H
_geom_hbond_atom_site_label_A
_geom_hbond_site_symmetry_A
_geom_hbond_distance_DH
_geom_hbond_distance_HA
_geom_hbond_distance_DA
_geom_hbond_angle_DHA
_geom_hbond_publ_flag
C4 H4 O2 1_465 0.95 2.46 3.393(5) 167 y
C7 H7 O132 2_565 0.95 2.58 3.432(5) 150 y
C12 H12 O1 1_545 0.95 2.55 3.221(5) 128 y
C16 H16 O1 1_655 0.95 2.35 3.105(5) 136 y

loop_
_cod_related_entry_id
_cod_related_entry_database
_cod_related_entry_code
1 ChemSpider 308417
